data_4128433
loop_
_publ_author_name
'Hirscher, Nathanael A.'
'Perez Sierra, Danny'
'Agapie, Theodor'

_publ_section_title
;
 Robust Chromium Precursors for Catalysis: Isolation and Structure of a
 Single-Component Ethylene Tetramerization Precatalyst.
;
_journal_issue 14
_journal_name_full 'Journal of the American Chemical Society'
_journal_page_first 6022
_journal_page_last 6029
_journal_paper_doi 10.1021/jacs.9b01387
_journal_volume 141
_journal_year 2019
_chemical_formula_moiety 'C27 H33 Cr O3'
_chemical_formula_sum 'C27 H33 Cr O3'
_chemical_formula_weight 457.53
_space_group_crystal_system monoclinic
_space_group_IT_number 14
_space_group_name_Hall '-P 2yn'
_space_group_name_H-M_alt 'P 1 21/n 1'
_atom_sites_solution_hydrogens geom
_audit_creation_date 2019-01-12
_audit_creation_method
;
Olex2 1.2
(compiled 2018.05.29 svn.r3508 for OlexSys, GUI svn.r5506)
;
_cell_angle_alpha 90
_cell_angle_beta 92.754(2)
_cell_angle_gamma 90
_cell_formula_units_Z 4
_cell_length_a 8.3974(4)
_cell_length_b 22.6187(10)
_cell_length_c 12.1007(5)
_cell_measurement_reflns_used 9895
_cell_measurement_temperature 100(2)
_cell_measurement_theta_max 36.36
_cell_measurement_theta_min 2.47
_cell_volume 2295.73(18)
_computing_cell_refinement 'SAINT V8.38A (?, 2016)'
_computing_data_reduction 'SAINT V8.38A (?, 2016)'
_computing_molecular_graphics 'Olex2 (Dolomanov et al., 2009)'
_computing_publication_material 'Olex2 (Dolomanov et al., 2009)'
_computing_structure_refinement 'XL (Sheldrick, 2008)'
_diffrn_ambient_temperature 100.09
_diffrn_measured_fraction_theta_full 0.999
_diffrn_measured_fraction_theta_max 0.995
_diffrn_measurement_device_type 'Bruker APEX-II CCD'
_diffrn_measurement_method '\f and \w scans'
_diffrn_radiation_type MoK\a
_diffrn_radiation_wavelength 0.71073
_diffrn_reflns_av_R_equivalents 0.0548
_diffrn_reflns_av_unetI/netI 0.0363
_diffrn_reflns_Laue_measured_fraction_full 0.999
_diffrn_reflns_Laue_measured_fraction_max 0.995
_diffrn_reflns_limit_h_max 13
_diffrn_reflns_limit_h_min -13
_diffrn_reflns_limit_k_max 37
_diffrn_reflns_limit_k_min -37
_diffrn_reflns_limit_l_max 20
_diffrn_reflns_limit_l_min -19
_diffrn_reflns_number 87691
_diffrn_reflns_point_group_measured_fraction_full 0.999
_diffrn_reflns_point_group_measured_fraction_max 0.995
_diffrn_reflns_theta_full 25.242
_diffrn_reflns_theta_max 36.358
_diffrn_reflns_theta_min 2.889
_diffrn_standards_number 0
_exptl_absorpt_coefficient_mu 0.524
_exptl_absorpt_correction_T_max 0.7471
_exptl_absorpt_correction_T_min 0.7087
_exptl_absorpt_correction_type multi-scan
_exptl_absorpt_process_details
'SADABS-2016/2 (Bruker,2016/2) was used for absorption correction. wR2(int) was 0.0631 before and 0.0532 after correction. The Ratio of minimum to maximum transmission is 0.9486. The \l/2 correction factor is Not present.'
_exptl_crystal_density_diffrn 1.324
_exptl_crystal_description block
_exptl_crystal_F_000 972
_exptl_crystal_size_max 0.198
_exptl_crystal_size_mid 0.143
_exptl_crystal_size_min 0.133
_refine_diff_density_max 1.357
_refine_diff_density_min -0.488
_refine_diff_density_rms 0.075
_refine_ls_extinction_method none
_refine_ls_goodness_of_fit_ref 1.065
_refine_ls_hydrogen_treatment constr
_refine_ls_matrix_type full
_refine_ls_number_parameters 283
_refine_ls_number_reflns 11083
_refine_ls_number_restraints 0
_refine_ls_restrained_S_all 1.065
_refine_ls_R_factor_all 0.0631
_refine_ls_R_factor_gt 0.0444
_refine_ls_shift/su_max 0.002
_refine_ls_shift/su_mean 0.000
_refine_ls_structure_factor_coef Fsqd
_refine_ls_weighting_details 'w=1/[\s^2^(Fo^2^)+(0.0432P)^2^+1.2046P] where P=(Fo^2^+2Fc^2^)/3'
_refine_ls_weighting_scheme calc
_refine_ls_wR_factor_gt 0.0987
_refine_ls_wR_factor_ref 0.1056
_reflns_Friedel_coverage 0.000
_reflns_number_gt 8964
_reflns_number_total 11083
_reflns_threshold_expression 'I > 2\s(I)'
_cod_data_source_file ja9b01387_si_001.cif
_cod_data_source_block p17419_a
_cod_database_code 4128433
_shelx_shelxl_version_number 2014/7
_shelx_space_group_comment
;
The symmetry employed for this shelxl refinement is uniquely defined
by the following loop, which should always be used as a source of
symmetry information in preference to the above space-group names.
They are only intended as comments.
;
_shelx_estimated_absorpt_t_max 0.934
_shelx_estimated_absorpt_t_min 0.903
_olex2_refinement_description
;
1. Fixed Uiso
 At 1.2 times of:
  All C(H) groups, All C(H,H) groups
 At 1.5 times of:
  All C(H,H,H) groups
2.a Secondary CH2 refined with riding coordinates:
 C25(H25A,H25B), C18(H18A,H18B), C17(H17A,H17B), C10(H10A,H10B), C26(H26A,
 H26B), C9(H9A,H9B)
2.b Aromatic/amide H refined with riding coordinates:
 C23(H23), C15(H15), C12(H12), C13(H13), C22(H22), C14(H14), C21(H21), C6(H6),
 C5(H5), C4(H4), C7(H7), C20(H20)
2.c Idealised Me refined as rotating group:
 C19(H19A,H19B,H19C), C27(H27A,H27B,H27C), C11(H11A,H11B,H11C)
;
_olex2_submission_special_instructions 'No special instructions were received'

loop_
_space_group_symop_operation_xyz
'x, y, z'
'-x+1/2, y+1/2, -z+1/2'
'-x, -y, -z'
'x-1/2, -y-1/2, z-1/2'

loop_
_atom_site_label
_atom_site_type_symbol
_atom_site_fract_x
_atom_site_fract_y
_atom_site_fract_z
_atom_site_U_iso_or_equiv
_atom_site_adp_type
_atom_site_occupancy
_atom_site_site_symmetry_order
_atom_site_calc_flag
_atom_site_refinement_flags_posn
Cr1 Cr 0.39135(2) 0.63643(2) 0.27661(2) 0.01060(4) Uani 1 1 d .
O2 O 0.26266(10) 0.55384(4) 0.30630(7) 0.01496(14) Uani 1 1 d .
O3 O 0.16614(10) 0.67539(4) 0.32311(7) 0.01525(14) Uani 1 1 d .
O1 O 0.26847(11) 0.64367(4) 0.11191(7) 0.01748(16) Uani 1 1 d .
C23 C 0.47938(14) 0.82601(5) 0.32025(9) 0.01529(19) Uani 1 1 d .
H23 H 0.4341 0.8567 0.3622 0.018 Uiso 1 1 calc R
C25 C 0.30459(14) 0.75623(5) 0.41811(9) 0.01536(18) Uani 1 1 d .
H25A H 0.3532 0.7281 0.4726 0.018 Uiso 1 1 calc R
H25B H 0.2854 0.7937 0.4577 0.018 Uiso 1 1 calc R
C24 C 0.42341(13) 0.76809(5) 0.33064(8) 0.01256(17) Uani 1 1 d .
C1 C 0.57717(14) 0.59078(5) 0.20302(9) 0.01354(18) Uani 1 1 d .
C16 C 0.41137(13) 0.60335(5) 0.52438(9) 0.01313(17) Uani 1 1 d .
C15 C 0.47914(15) 0.60282(5) 0.63255(9) 0.01638(19) Uani 1 1 d .
H15 H 0.4223 0.5852 0.6901 0.020 Uiso 1 1 calc R
C2 C 0.49084(13) 0.62992(5) 0.43696(8) 0.01228(17) Uani 1 1 d .
C12 C 0.64280(14) 0.65364(5) 0.46478(9) 0.01455(18) Uani 1 1 d .
H12 H 0.7008 0.6713 0.4079 0.017 Uiso 1 1 calc R
C13 C 0.71194(15) 0.65234(5) 0.57177(10) 0.0171(2) Uani 1 1 d .
H13 H 0.8155 0.6682 0.5866 0.021 Uiso 1 1 calc R
C22 C 0.59998(16) 0.83954(5) 0.24967(9) 0.0179(2) Uani 1 1 d .
H22 H 0.6360 0.8791 0.2424 0.022 Uiso 1 1 calc R
C14 C 0.62782(16) 0.62756(5) 0.65684(9) 0.0179(2) Uani 1 1 d .
H14 H 0.6718 0.6276 0.7306 0.021 Uiso 1 1 calc R
C21 C 0.66672(16) 0.79417(5) 0.19010(9) 0.0181(2) Uani 1 1 d .
H21 H 0.7519 0.8022 0.1435 0.022 Uiso 1 1 calc R
C6 C 0.83270(15) 0.52525(6) 0.11376(10) 0.0197(2) Uani 1 1 d .
H6 H 0.9187 0.5041 0.0843 0.024 Uiso 1 1 calc R
C3 C 0.48357(13) 0.72149(5) 0.26695(8) 0.01220(17) Uani 1 1 d .
C5 C 0.80081(15) 0.52051(5) 0.22506(10) 0.0173(2) Uani 1 1 d .
H5 H 0.8639 0.4953 0.2723 0.021 Uiso 1 1 calc R
C4 C 0.67568(14) 0.55288(5) 0.26717(9) 0.01439(18) Uani 1 1 d .
H4 H 0.6563 0.5490 0.3435 0.017 Uiso 1 1 calc R
C18 C 0.25130(16) 0.52716(5) 0.41428(10) 0.0181(2) Uani 1 1 d .
H18A H 0.3426 0.5001 0.4288 0.022 Uiso 1 1 calc R
H18B H 0.1520 0.5037 0.4159 0.022 Uiso 1 1 calc R
C17 C 0.25129(14) 0.57413(5) 0.50324(9) 0.01676(19) Uani 1 1 d .
H17A H 0.1717 0.6047 0.4813 0.020 Uiso 1 1 calc R
H17B H 0.2180 0.5559 0.5729 0.020 Uiso 1 1 calc R
C10 C 0.32903(17) 0.61436(6) 0.01590(10) 0.0205(2) Uani 1 1 d .
H10A H 0.2686 0.6280 -0.0516 0.025 Uiso 1 1 calc R
H10B H 0.3134 0.5712 0.0225 0.025 Uiso 1 1 calc R
C7 C 0.73640(16) 0.56153(6) 0.04656(10) 0.0196(2) Uani 1 1 d .
H7 H 0.7573 0.5650 -0.0296 0.023 Uiso 1 1 calc R
C26 C 0.14552(14) 0.73159(5) 0.37644(10) 0.0177(2) Uani 1 1 d .
H26A H 0.0753 0.7267 0.4392 0.021 Uiso 1 1 calc R
H26B H 0.0936 0.7597 0.3233 0.021 Uiso 1 1 calc R
C8 C 0.60915(15) 0.59314(5) 0.08824(9) 0.01585(19) Uani 1 1 d .
C19 C 0.25215(16) 0.50969(5) 0.22123(10) 0.0187(2) Uani 1 1 d .
H19A H 0.2108 0.5276 0.1519 0.028 Uiso 1 1 calc GR
H19B H 0.1802 0.4781 0.2429 0.028 Uiso 1 1 calc GR
H19C H 0.3583 0.4932 0.2107 0.028 Uiso 1 1 calc GR
C20 C 0.60847(14) 0.73668(5) 0.19879(9) 0.01507(18) Uani 1 1 d .
H20 H 0.6553 0.7064 0.1567 0.018 Uiso 1 1 calc R
C9 C 0.50421(17) 0.62741(6) 0.00550(9) 0.0206(2) Uani 1 1 d .
H9A H 0.5228 0.6703 0.0167 0.025 Uiso 1 1 calc R
H9B H 0.5346 0.6173 -0.0703 0.025 Uiso 1 1 calc R
C27 C 0.01371(15) 0.65062(6) 0.28941(12) 0.0225(2) Uani 1 1 d .
H27A H 0.0292 0.6166 0.2410 0.034 Uiso 1 1 calc GR
H27B H -0.0506 0.6805 0.2493 0.034 Uiso 1 1 calc GR
H27C H -0.0413 0.6379 0.3549 0.034 Uiso 1 1 calc GR
C11 C 0.20799(19) 0.70135(6) 0.07993(11) 0.0257(3) Uani 1 1 d .
H11A H 0.1849 0.7240 0.1463 0.039 Uiso 1 1 calc GR
H11B H 0.1101 0.6968 0.0333 0.039 Uiso 1 1 calc GR
H11C H 0.2880 0.7223 0.0385 0.039 Uiso 1 1 calc GR

loop_
_atom_site_aniso_label
_atom_site_aniso_U_11
_atom_site_aniso_U_22
_atom_site_aniso_U_33
_atom_site_aniso_U_23
_atom_site_aniso_U_13
_atom_site_aniso_U_12
Cr1 0.01129(7) 0.00956(7) 0.01087(7) -0.00051(5) -0.00030(5) -0.00001(6)
O2 0.0186(4) 0.0109(3) 0.0154(3) -0.0014(3) 0.0007(3) -0.0012(3)
O3 0.0109(3) 0.0124(3) 0.0223(4) -0.0039(3) -0.0005(3) -0.0001(3)
O1 0.0211(4) 0.0151(4) 0.0157(3) -0.0012(3) -0.0049(3) 0.0020(3)
C23 0.0194(5) 0.0125(4) 0.0136(4) -0.0005(3) -0.0024(3) -0.0015(4)
C25 0.0158(5) 0.0149(4) 0.0155(4) -0.0028(3) 0.0024(4) 0.0000(4)
C24 0.0137(4) 0.0118(4) 0.0120(4) -0.0002(3) -0.0014(3) -0.0012(3)
C1 0.0156(5) 0.0119(4) 0.0134(4) -0.0019(3) 0.0040(3) -0.0024(3)
C16 0.0149(4) 0.0117(4) 0.0128(4) -0.0007(3) 0.0017(3) 0.0021(3)
C15 0.0219(5) 0.0147(4) 0.0126(4) 0.0009(3) 0.0020(4) 0.0032(4)
C2 0.0123(4) 0.0119(4) 0.0127(4) -0.0007(3) 0.0007(3) 0.0013(3)
C12 0.0139(4) 0.0152(4) 0.0144(4) 0.0000(3) -0.0009(3) 0.0003(4)
C13 0.0182(5) 0.0152(4) 0.0176(5) -0.0004(4) -0.0042(4) 0.0006(4)
C22 0.0253(6) 0.0137(4) 0.0146(4) 0.0012(3) -0.0017(4) -0.0062(4)
C14 0.0242(6) 0.0154(5) 0.0136(4) -0.0001(3) -0.0037(4) 0.0027(4)
C21 0.0230(6) 0.0178(5) 0.0138(4) 0.0014(4) 0.0029(4) -0.0061(4)
C6 0.0184(5) 0.0204(5) 0.0210(5) -0.0063(4) 0.0065(4) -0.0011(4)
C3 0.0135(4) 0.0121(4) 0.0108(4) 0.0002(3) -0.0014(3) -0.0009(3)
C5 0.0167(5) 0.0153(5) 0.0199(5) -0.0016(4) 0.0034(4) 0.0007(4)
C4 0.0159(5) 0.0135(4) 0.0140(4) 0.0000(3) 0.0029(3) 0.0000(4)
C18 0.0223(5) 0.0138(5) 0.0184(5) 0.0013(4) 0.0017(4) -0.0044(4)
C17 0.0166(5) 0.0171(5) 0.0169(4) 0.0006(4) 0.0045(4) -0.0014(4)
C10 0.0283(6) 0.0191(5) 0.0135(4) -0.0036(4) -0.0058(4) 0.0005(5)
C7 0.0244(6) 0.0201(5) 0.0148(4) -0.0052(4) 0.0068(4) -0.0031(4)
C26 0.0149(5) 0.0141(5) 0.0242(5) -0.0042(4) 0.0020(4) 0.0009(4)
C8 0.0216(5) 0.0142(4) 0.0118(4) -0.0012(3) 0.0019(4) -0.0024(4)
C19 0.0239(6) 0.0130(4) 0.0192(5) -0.0036(4) -0.0008(4) -0.0023(4)
C20 0.0195(5) 0.0148(4) 0.0110(4) 0.0000(3) 0.0015(3) -0.0025(4)
C9 0.0309(6) 0.0190(5) 0.0118(4) 0.0012(4) 0.0008(4) -0.0002(4)
C27 0.0115(5) 0.0197(5) 0.0359(7) -0.0049(5) -0.0029(4) -0.0007(4)
C11 0.0354(7) 0.0203(6) 0.0203(5) 0.0004(4) -0.0105(5) 0.0092(5)

loop_
_atom_type_symbol
_atom_type_description
_atom_type_scat_dispersion_real
_atom_type_scat_dispersion_imag
_atom_type_scat_source
C C 0.0033 0.0016 'International Tables Vol C Tables 4.2.6.8 and 6.1.1.4'
H H 0.0000 0.0000 'International Tables Vol C Tables 4.2.6.8 and 6.1.1.4'
Cr Cr 0.3209 0.6236 'International Tables Vol C Tables 4.2.6.8 and 6.1.1.4'
O O 0.0106 0.0060 'International Tables Vol C Tables 4.2.6.8 and 6.1.1.4'

loop_
_geom_angle_atom_site_label_1
_geom_angle_atom_site_label_2
_geom_angle_atom_site_label_3
_geom_angle
O2 Cr1 O1 89.91(3)
O3 Cr1 O2 82.07(3)
O3 Cr1 O1 80.19(3)
C1 Cr1 O2 91.86(4)
C1 Cr1 O3 167.35(4)
C1 Cr1 O1 88.75(4)
C2 Cr1 O2 88.05(4)
C2 Cr1 O3 95.86(4)
C2 Cr1 O1 175.78(4)
C2 Cr1 C1 95.00(4)
C3 Cr1 O2 169.64(4)
C3 Cr1 O3 88.32(4)
C3 Cr1 O1 92.28(4)
C3 Cr1 C1 98.31(4)
C3 Cr1 C2 89.08(4)
C18 O2 Cr1 123.84(7)
C19 O2 Cr1 119.26(7)
C19 O2 C18 110.69(9)
C26 O3 Cr1 126.57(7)
C27 O3 Cr1 122.66(7)
C27 O3 C26 110.27(9)
C10 O1 Cr1 121.53(7)
C11 O1 Cr1 116.85(7)
C11 O1 C10 109.27(9)
C22 C23 C24 121.28(11)
C26 C25 C24 115.71(9)
C23 C24 C25 117.67(10)
C23 C24 C3 121.24(10)
C3 C24 C25 120.95(10)
C4 C1 Cr1 119.75(7)
C4 C1 C8 115.37(10)
C8 C1 Cr1 124.83(9)
C15 C16 C2 121.18(10)
C15 C16 C17 118.23(10)
C2 C16 C17 120.59(10)
C14 C15 C16 121.03(10)
C16 C2 Cr1 123.08(8)
C12 C2 Cr1 120.93(8)
C12 C2 C16 115.98(10)
C13 C12 C2 123.07(11)
C12 C13 C14 119.43(11)
C21 C22 C23 118.73(11)
C15 C14 C13 119.26(10)
C22 C21 C20 119.90(11)
C7 C6 C5 118.66(11)
C24 C3 Cr1 121.03(8)
C20 C3 Cr1 123.28(8)
C20 C3 C24 115.69(10)
C6 C5 C4 119.76(11)
C5 C4 C1 123.61(10)
O2 C18 C17 110.62(9)
C16 C17 C18 113.45(10)
O1 C10 C9 110.95(10)
C6 C7 C8 121.63(11)
O3 C26 C25 110.59(9)
C1 C8 C9 122.09(11)
C7 C8 C1 120.91(11)
C7 C8 C9 116.94(10)
C21 C20 C3 123.05(11)
C10 C9 C8 112.50(10)

loop_
_geom_bond_atom_site_label_1
_geom_bond_atom_site_label_2
_geom_bond_distance
Cr1 O2 2.1963(8)
Cr1 O3 2.1844(8)
Cr1 O1 2.2059(9)
Cr1 C1 2.1043(11)
Cr1 C2 2.0806(11)
Cr1 C3 2.0793(11)
O2 C18 1.4466(14)
O2 C19 1.4339(14)
O3 C26 1.4398(14)
O3 C27 1.4382(15)
O1 C10 1.4507(15)
O1 C11 1.4461(15)
C23 C24 1.3995(15)
C23 C22 1.3899(17)
C25 C24 1.5130(15)
C25 C26 1.5115(17)
C24 C3 1.4133(15)
C1 C4 1.4000(16)
C1 C8 1.4282(15)
C16 C15 1.4020(15)
C16 C2 1.4120(15)
C16 C17 1.5087(16)
C15 C14 1.3867(18)
C2 C12 1.4100(16)
C12 C13 1.3935(16)
C13 C14 1.3937(17)
C22 C21 1.3877(17)
C21 C20 1.3951(16)
C6 C5 1.3899(17)
C6 C7 1.3875(19)
C3 C20 1.4077(15)
C5 C4 1.3968(16)
C18 C17 1.5124(17)
C10 C9 1.512(2)
C7 C8 1.3998(17)
C8 C9 1.5149(17)
